data_4516580
loop_
_publ_author_name
'Zhang, Huijie'
'Fan, Ruiqing'
'Chen, Wei'
'Fan, Jizhuang'
'Dong, Yuwei'
'Song, Yang'
'Du, Xi'
'Wang, Ping'
'Yang, Yulin'

_publ_section_title
;
 3D Lanthanide Metal--Organic Frameworks Based on Mono-, Tri-, and
 Heterometallic Tetranuclear Clusters as Highly Selective and Sensitive
 Luminescent Sensor for Fe3+ and Cu2+ Ions
;
_journal_issue 9
_journal_name_full 'Crystal Growth &amp; Design'
_journal_page_first 5429
_journal_paper_doi 10.1021/acs.cgd.6b00903
_journal_volume 16
_journal_year 2016
_chemical_formula_sum 'C32 H12 Eu2 K2 O29'
_chemical_formula_weight 1242.54
_space_group_crystal_system triclinic
_space_group_IT_number 2
_space_group_name_Hall '-P 1'
_space_group_name_H-M_alt 'P -1'
_atom_sites_solution_hydrogens geom
_audit_creation_method SHELXL-2014/7
_cell_angle_alpha 100.291(10)
_cell_angle_beta 105.884(9)
_cell_angle_gamma 95.927(9)
_cell_formula_units_Z 2
_cell_length_a 11.072(3)
_cell_length_b 12.676(4)
_cell_length_c 16.022(5)
_cell_measurement_reflns_used 7579
_cell_measurement_temperature 295(2)
_cell_measurement_theta_max 25.512
_cell_measurement_theta_min 3.128
_cell_volume 2100.3(11)
_computing_cell_refinement 'SAINT (Bruker, 2005)'
_computing_data_collection 'APEX2 (Bruker, 2005)'
_computing_data_reduction SAINT
_computing_structure_refinement 'SHELXL-2014/7 (Sheldrick, 2014)'
_diffrn_ambient_temperature 295(2)
_diffrn_measured_fraction_theta_full 0.979
_diffrn_measured_fraction_theta_max 0.964
_diffrn_measurement_device_type 'Bruker Smart APEX CCD area detector'
_diffrn_measurement_method 'phi and omega scans'
_diffrn_radiation_type MoK\a
_diffrn_radiation_wavelength 0.71073
_diffrn_reflns_av_R_equivalents 0.1100
_diffrn_reflns_av_unetI/netI 0.1404
_diffrn_reflns_Laue_measured_fraction_full 0.979
_diffrn_reflns_Laue_measured_fraction_max 0.964
_diffrn_reflns_limit_h_max 13
_diffrn_reflns_limit_h_min -13
_diffrn_reflns_limit_k_max 15
_diffrn_reflns_limit_k_min -15
_diffrn_reflns_limit_l_max 19
_diffrn_reflns_limit_l_min -19
_diffrn_reflns_number 17114
_diffrn_reflns_point_group_measured_fraction_full 0.979
_diffrn_reflns_point_group_measured_fraction_max 0.964
_diffrn_reflns_theta_full 25.242
_diffrn_reflns_theta_max 25.512
_diffrn_reflns_theta_min 3.128
_diffrn_source 'fine-focus sealed tube'
_exptl_absorpt_coefficient_mu 3.258
_exptl_absorpt_correction_T_max 0.744
_exptl_absorpt_correction_T_min 0.590
_exptl_absorpt_correction_type multi-scan
_exptl_absorpt_process_details SADABS
_exptl_crystal_colour colorless
_exptl_crystal_density_diffrn 1.965
_exptl_crystal_density_method 'not measured'
_exptl_crystal_description block
_exptl_crystal_F_000 1200
_exptl_crystal_size_max 0.180
_exptl_crystal_size_mid 0.130
_exptl_crystal_size_min 0.090
_refine_diff_density_max 2.485
_refine_diff_density_min -2.200
_refine_diff_density_rms 0.272
_refine_ls_extinction_method none
_refine_ls_goodness_of_fit_ref 0.993
_refine_ls_hydrogen_treatment constr
_refine_ls_matrix_type full
_refine_ls_number_parameters 586
_refine_ls_number_reflns 7579
_refine_ls_number_restraints 24
_refine_ls_restrained_S_all 0.994
_refine_ls_R_factor_all 0.1165
_refine_ls_R_factor_gt 0.0686
_refine_ls_shift/su_max 0.001
_refine_ls_shift/su_mean 0.000
_refine_ls_structure_factor_coef Fsqd
_refine_ls_weighting_details 'w=1/[\s^2^(Fo^2^)+(0.0959P)^2^] where P=(Fo^2^+2Fc^2^)/3'
_refine_ls_weighting_scheme calc
_refine_ls_wR_factor_gt 0.1645
_refine_ls_wR_factor_ref 0.1936
_reflns_Friedel_coverage 0.000
_reflns_number_gt 4866
_reflns_number_total 7579
_reflns_threshold_expression 'I > 2\s(I)'
_cod_data_source_file cg6b00903_si_003.cif
_cod_data_source_block z3
_cod_database_code 4516580
_shelx_shelxl_version_number 2014/7
_shelx_space_group_comment
;
The symmetry employed for this shelxl refinement is uniquely defined
by the following loop, which should always be used as a source of
symmetry information in preference to the above space-group names.
They are only intended as comments.
;
_shelx_estimated_absorpt_t_min 0.592
_shelx_estimated_absorpt_t_max 0.758

loop_
_space_group_symop_operation_xyz
'x, y, z'
'-x, -y, -z'

loop_
_atom_site_label
_atom_site_type_symbol
_atom_site_fract_x
_atom_site_fract_y
_atom_site_fract_z
_atom_site_U_iso_or_equiv
_atom_site_adp_type
_atom_site_occupancy
_atom_site_site_symmetry_order
_atom_site_calc_flag
_atom_site_refinement_flags_posn
_atom_site_refinement_flags_adp
Eu1 Eu 1.00183(5) -0.24126(5) 1.38251(4) 0.01817(19) Uani 1 1 d . .
Eu2 Eu 0.44208(5) 0.25877(5) 0.87204(4) 0.01788(19) Uani 1 1 d . .
K1 K 1.2316(3) 0.0090(3) 1.5578(2) 0.0450(9) Uani 1 1 d . .
K2 K 0.7177(3) 0.4780(3) 1.0551(2) 0.0430(9) Uani 1 1 d . .
O1 O 1.0889(8) 0.1205(7) 1.1003(6) 0.032(2) Uani 1 1 d . .
O2 O 0.9045(8) -0.0755(7) 1.3296(6) 0.028(2) Uani 1 1 d . .
O3 O 1.1123(9) -0.0633(7) 1.3762(6) 0.030(2) Uani 1 1 d . .
O4 O 1.0069(8) 0.2977(7) 1.4746(6) 0.030(2) Uani 1 1 d . .
O5 O 1.0119(9) 0.1233(7) 1.4795(6) 0.035(2) Uani 1 1 d . .
O6 O 0.6253(8) 0.1814(8) 0.8295(6) 0.037(2) Uani 1 1 d . .
O7 O 0.6531(9) 0.2438(9) 0.9715(6) 0.038(2) Uani 1 1 d . .
O8 O 1.2307(7) 0.2768(8) 0.8733(6) 0.031(2) Uani 1 1 d . .
O9 O 1.0550(8) 0.2835(8) 0.7701(6) 0.031(2) Uani 1 1 d . .
O10 O 1.6357(8) -0.3844(7) 1.6099(6) 0.030(2) Uani 1 1 d . .
O11 O 1.4038(8) -0.5624(7) 1.8285(6) 0.026(2) Uani 1 1 d . .
O12 O 1.6039(8) -0.5824(7) 1.8701(7) 0.031(2) Uani 1 1 d . .
O13 O 1.5361(8) -0.3764(7) 1.9827(6) 0.026(2) Uani 1 1 d . .
O14 O 1.5774(8) -0.2014(7) 1.9911(5) 0.026(2) Uani 1 1 d . .
O15 O 1.2208(8) -0.2232(8) 1.4877(6) 0.033(2) Uani 1 1 d . .
O16 O 1.2022(8) -0.2754(8) 1.3462(6) 0.038(2) Uani 1 1 d . .
O17 O 0.7856(8) -0.2880(8) 1.3644(6) 0.035(2) Uani 1 1 d . .
O18 O 0.6272(7) -0.2233(7) 1.2837(5) 0.0235(19) Uani 1 1 d . .
O19 O 0.9920(11) -0.4367(7) 1.3521(7) 0.052(3) Uani 1 1 d . .
O20 O 0.3338(12) 0.0698(8) 0.8198(7) 0.057(3) Uani 1 1 d . .
O21 O 1.444(4) -0.002(4) 1.496(4) 0.37(3) Uani 1 1 d . .
O22 O 0.9620(11) 0.4634(12) 1.0679(10) 0.082(5) Uani 1 1 d . .
O23 O 0.7746(12) 0.4356(10) 1.2431(11) 0.091(5) Uani 1 1 d . .
O24 O 1.4200(14) -0.0586(13) 1.6832(10) 0.090(5) Uani 1 1 d . .
OW1 O 0.8288(12) 0.4583(11) 0.7922(11) 0.093(5) Uani 1 1 d . .
OW2 O 1.3331(13) -0.0302(11) 1.3110(10) 0.082(5) Uani 1 1 d . .
OW3 O 0.330(3) 0.879(2) -0.121(2) 0.221(12) Uani 1 1 d . U
OW4 O 1.2776(14) 0.7419(14) 0.6784(11) 0.101(5) Uani 1 1 d . .
OW5 O 1.139(3) 0.519(3) 0.512(3) 0.30(2) Uani 1 1 d . .
C1 C 1.0606(11) 0.1411(11) 1.1795(8) 0.026(3) Uani 1 1 d . .
C2 C 1.0464(12) 0.0562(11) 1.2198(8) 0.027(3) Uani 1 1 d . .
H2A H 1.0466 -0.0142 1.1908 0.033 Uiso 1 1 calc R U
C3 C 1.0318(11) 0.0757(10) 1.3043(9) 0.026(3) Uani 1 1 d . .
C4 C 1.0284(11) 0.1775(10) 1.3471(8) 0.021(3) Uani 1 1 d . .
C5 C 1.0365(12) 0.2636(10) 1.3044(9) 0.027(3) Uani 1 1 d . .
H5A H 1.0293 0.3327 1.3322 0.032 Uiso 1 1 calc R U
C6 C 1.0553(12) 0.2475(10) 1.2194(9) 0.027(3) Uani 1 1 d . .
H6A H 1.0638 0.3049 1.1914 0.033 Uiso 1 1 calc R U
C7 C 1.0166(12) -0.0250(10) 1.3409(8) 0.023(3) Uani 1 1 d . .
C8 C 1.0133(11) 0.2017(11) 1.4384(8) 0.023(3) Uani 1 1 d . .
C9 C 1.0262(11) 0.1621(10) 1.0286(8) 0.022(3) Uani 1 1 d . U
C10 C 0.8973(11) 0.1668(9) 1.0081(8) 0.021(3) Uani 1 1 d . .
H10A H 0.8522 0.1498 1.0464 0.025 Uiso 1 1 calc R U
C11 C 0.8354(11) 0.1972(10) 0.9301(9) 0.025(3) Uani 1 1 d . .
C12 C 0.9047(11) 0.2274(10) 0.8744(9) 0.023(3) Uani 1 1 d . .
H12A H 0.8641 0.2471 0.8218 0.028 Uiso 1 1 calc R U
C13 C 1.0348(12) 0.2273(11) 0.8992(8) 0.027(3) Uani 1 1 d . .
C14 C 1.0958(12) 0.1941(10) 0.9773(8) 0.025(3) Uani 1 1 d . .
H14A H 1.1832 0.1941 0.9935 0.030 Uiso 1 1 calc R U
C15 C 0.6954(11) 0.2054(10) 0.9086(9) 0.024(3) Uani 1 1 d . .
C16 C 1.1127(11) 0.2639(9) 0.8429(8) 0.017(3) Uani 1 1 d . U
C17 C 1.6083(11) -0.3600(11) 1.6906(8) 0.024(3) Uani 1 1 d . .
C18 C 1.5745(11) -0.4464(10) 1.7246(8) 0.021(3) Uani 1 1 d . .
H18A H 1.5642 -0.5170 1.6921 0.025 Uiso 1 1 calc R U
C19 C 1.5558(11) -0.4276(10) 1.8079(9) 0.026(3) Uani 1 1 d . .
C20 C 1.5698(11) -0.3205(10) 1.8566(8) 0.023(3) Uani 1 1 d . .
C21 C 1.6037(12) -0.2355(10) 1.8197(9) 0.028(3) Uani 1 1 d . .
H21B H 1.6158 -0.1648 1.8523 0.033 Uiso 1 1 calc R U
C22 C 1.6205(12) -0.2516(11) 1.7357(8) 0.027(3) Uani 1 1 d . .
H22A H 1.6388 -0.1936 1.7105 0.033 Uiso 1 1 calc R U
C23 C 1.5243(13) -0.5276(10) 1.8397(10) 0.029(3) Uani 1 1 d . .
C24 C 1.5603(12) -0.2996(11) 1.9472(9) 0.028(3) Uani 1 1 d . .
C25 C 1.5799(11) -0.3391(10) 1.5409(8) 0.024(3) Uani 1 1 d . U
C26 C 1.4576(11) -0.3151(11) 1.5233(8) 0.025(3) Uani 1 1 d . .
H26A H 1.4119 -0.3227 1.5633 0.030 Uiso 1 1 calc R U
C27 C 1.4025(10) -0.2799(10) 1.4465(9) 0.022(3) Uani 1 1 d . .
C28 C 1.4723(12) -0.2637(10) 1.3888(8) 0.024(3) Uani 1 1 d . .
H28A H 1.4359 -0.2391 1.3378 0.029 Uiso 1 1 calc R U
C29 C 1.5963(10) -0.2840(9) 1.4072(7) 0.016(2) Uani 1 1 d . .
C30 C 1.6507(11) -0.3236(9) 1.4822(8) 0.020(3) Uani 1 1 d . .
H30A H 1.7330 -0.3397 1.4933 0.024 Uiso 1 1 calc R U
C31 C 1.2681(12) -0.2581(12) 1.4278(10) 0.032(3) Uani 1 1 d . .
C32 C 0.6756(10) -0.2620(9) 1.3475(8) 0.017(3) Uani 1 1 d . .

loop_
_atom_site_aniso_label
_atom_site_aniso_U_11
_atom_site_aniso_U_22
_atom_site_aniso_U_33
_atom_site_aniso_U_23
_atom_site_aniso_U_13
_atom_site_aniso_U_12
Eu1 0.0164(3) 0.0262(4) 0.0164(4) 0.0091(3) 0.0076(3) 0.0081(3)
Eu2 0.0161(3) 0.0260(4) 0.0152(3) 0.0082(3) 0.0073(3) 0.0061(3)
K1 0.0416(19) 0.046(2) 0.045(2) 0.0029(16) 0.0145(16) 0.0029(15)
K2 0.0326(17) 0.052(2) 0.043(2) 0.0015(16) 0.0147(15) 0.0053(15)
O1 0.035(5) 0.048(6) 0.025(5) 0.016(4) 0.021(4) 0.017(4)
O2 0.029(5) 0.028(5) 0.035(6) 0.017(4) 0.016(4) 0.005(4)
O3 0.037(5) 0.037(5) 0.025(5) 0.016(4) 0.014(4) 0.008(4)
O4 0.042(6) 0.028(5) 0.033(6) 0.008(4) 0.025(5) 0.018(4)
O5 0.054(6) 0.031(5) 0.033(6) 0.009(4) 0.033(5) 0.008(5)
O6 0.021(5) 0.056(6) 0.032(6) 0.008(5) 0.001(4) 0.022(4)
O7 0.032(5) 0.073(7) 0.021(5) 0.021(5) 0.018(4) 0.015(5)
O8 0.005(4) 0.065(6) 0.026(5) 0.021(5) 0.005(4) 0.004(4)
O9 0.024(5) 0.052(6) 0.021(5) 0.014(4) 0.009(4) 0.005(4)
O10 0.033(5) 0.045(6) 0.025(5) 0.018(4) 0.019(4) 0.024(4)
O11 0.023(5) 0.032(5) 0.024(5) 0.011(4) 0.004(4) 0.002(4)
O12 0.022(5) 0.031(5) 0.047(6) 0.016(4) 0.018(4) 0.009(4)
O13 0.027(5) 0.033(5) 0.022(5) 0.014(4) 0.008(4) 0.002(4)
O14 0.046(6) 0.025(5) 0.015(5) 0.006(4) 0.019(4) 0.011(4)
O15 0.022(5) 0.062(6) 0.022(5) 0.011(5) 0.010(4) 0.023(4)
O16 0.023(5) 0.064(7) 0.027(6) 0.010(5) 0.006(4) 0.020(5)
O17 0.029(5) 0.057(6) 0.031(6) 0.019(5) 0.017(4) 0.014(5)
O18 0.020(4) 0.035(5) 0.015(5) 0.009(4) 0.000(4) 0.007(4)
O19 0.091(9) 0.018(5) 0.049(7) 0.019(5) 0.015(6) 0.017(5)
O20 0.107(10) 0.022(5) 0.039(7) -0.002(5) 0.031(7) -0.008(6)
O21 0.29(6) 0.25(3) 0.54(7) -0.06(4) 0.23(6) -0.18(4)
O22 0.039(7) 0.100(11) 0.091(12) 0.000(9) 0.004(7) 0.010(7)
O23 0.054(8) 0.063(9) 0.133(14) 0.033(9) -0.016(8) 0.011(7)
O24 0.088(10) 0.116(12) 0.072(10) 0.024(9) 0.016(8) 0.052(9)
OW1 0.064(9) 0.080(10) 0.106(13) -0.010(9) -0.011(8) 0.036(7)
OW2 0.073(9) 0.089(10) 0.079(11) -0.012(8) 0.035(8) 0.000(8)
OW3 0.236(19) 0.25(2) 0.25(2) 0.138(16) 0.122(16) 0.087(15)
OW4 0.086(11) 0.131(14) 0.098(13) 0.046(11) 0.036(10) 0.011(10)
OW5 0.18(3) 0.26(3) 0.56(7) 0.27(4) 0.11(3) 0.09(2)
C1 0.017(6) 0.045(8) 0.020(7) 0.014(6) 0.006(5) 0.015(6)
C2 0.034(7) 0.035(7) 0.018(7) 0.007(6) 0.013(6) 0.009(6)
C3 0.021(6) 0.034(7) 0.031(8) 0.016(6) 0.011(6) 0.007(6)
C4 0.031(7) 0.030(7) 0.018(6) 0.012(5) 0.021(5) 0.018(6)
C5 0.037(8) 0.020(6) 0.029(8) 0.012(6) 0.014(6) 0.009(6)
C6 0.030(7) 0.024(7) 0.032(8) 0.017(6) 0.006(6) 0.013(6)
C7 0.026(7) 0.032(7) 0.020(7) 0.016(6) 0.008(5) 0.014(6)
C8 0.010(6) 0.038(8) 0.022(7) 0.010(6) 0.002(5) 0.001(5)
C9 0.022(3) 0.022(3) 0.022(3) 0.0050(11) 0.0066(13) 0.0044(11)
C10 0.020(6) 0.025(6) 0.024(7) 0.010(5) 0.013(5) 0.004(5)
C11 0.023(6) 0.030(7) 0.030(8) 0.007(6) 0.017(6) 0.018(5)
C12 0.022(6) 0.029(7) 0.026(7) 0.016(6) 0.013(6) 0.007(5)
C13 0.023(7) 0.037(7) 0.018(7) -0.001(6) 0.010(6) -0.001(6)
C14 0.028(7) 0.029(7) 0.016(7) -0.003(5) 0.008(5) 0.003(6)
C15 0.023(7) 0.027(7) 0.028(8) 0.017(6) 0.007(6) 0.015(5)
C16 0.018(5) 0.022(5) 0.012(5) -0.002(4) 0.007(4) 0.011(4)
C17 0.022(6) 0.044(8) 0.016(6) 0.014(6) 0.014(5) 0.018(6)
C18 0.034(7) 0.025(6) 0.010(6) 0.006(5) 0.014(5) 0.015(5)
C19 0.019(6) 0.034(7) 0.029(7) 0.015(6) 0.008(6) 0.006(5)
C20 0.016(6) 0.031(7) 0.021(7) 0.000(5) 0.007(5) 0.003(5)
C21 0.028(7) 0.021(6) 0.037(8) 0.000(6) 0.020(6) 0.003(5)
C22 0.036(8) 0.038(8) 0.020(7) 0.021(6) 0.017(6) 0.010(6)
C23 0.039(8) 0.024(7) 0.038(8) 0.014(6) 0.023(7) 0.014(6)
C24 0.021(7) 0.038(8) 0.028(7) 0.016(6) 0.005(6) 0.008(6)
C25 0.024(6) 0.038(6) 0.012(5) 0.012(5) 0.002(4) 0.011(5)
C26 0.022(6) 0.045(8) 0.006(6) 0.001(5) 0.004(5) 0.003(6)
C27 0.006(5) 0.028(7) 0.028(7) 0.006(6) 0.001(5) -0.005(5)
C28 0.026(7) 0.029(7) 0.020(7) 0.017(6) 0.001(5) 0.011(6)
C29 0.016(6) 0.020(6) 0.009(6) -0.001(5) 0.001(5) 0.005(5)
C30 0.024(6) 0.029(7) 0.015(6) 0.003(5) 0.014(5) 0.010(5)
C31 0.020(7) 0.048(9) 0.035(9) 0.011(7) 0.011(6) 0.025(6)
C32 0.011(5) 0.024(6) 0.013(6) 0.010(5) -0.006(5) 0.002(5)

loop_
_atom_type_symbol
_atom_type_description
_atom_type_scat_dispersion_real
_atom_type_scat_dispersion_imag
_atom_type_scat_source
C C 0.0033 0.0016 'International Tables Vol C Tables 4.2.6.8 and 6.1.1.4'
H H 0.0000 0.0000 'International Tables Vol C Tables 4.2.6.8 and 6.1.1.4'
Eu Eu -0.1578 3.6682 'International Tables Vol C Tables 4.2.6.8 and 6.1.1.4'
O O 0.0106 0.0060 'International Tables Vol C Tables 4.2.6.8 and 6.1.1.4'
K K 0.2009 0.2494 'International Tables Vol C Tables 4.2.6.8 and 6.1.1.4'

loop_
_geom_angle_atom_site_label_1
_geom_angle_atom_site_label_2
_geom_angle_atom_site_label_3
_geom_angle
_geom_angle_site_symmetry_1
_geom_angle_site_symmetry_3
O9 Eu1 O17 85.5(3) 2_757 .
O9 Eu1 O19 78.3(4) 2_757 .
O17 Eu1 O19 82.4(4) . .
O9 Eu1 O3 87.4(3) 2_757 .
O17 Eu1 O3 126.8(3) . .
O19 Eu1 O3 146.6(4) . .
O9 Eu1 O5 148.5(4) 2_757 2_758
O17 Eu1 O5 80.6(3) . 2_758
O19 Eu1 O5 127.0(3) . 2_758
O3 Eu1 O5 78.8(3) . 2_758
O9 Eu1 O16 75.0(3) 2_757 .
O17 Eu1 O16 151.9(3) . .
O19 Eu1 O16 74.1(4) . .
O3 Eu1 O16 73.0(3) . .
O5 Eu1 O16 126.0(3) 2_758 .
O9 Eu1 O15 126.7(3) 2_757 .
O17 Eu1 O15 144.2(3) . .
O19 Eu1 O15 89.0(4) . .
O3 Eu1 O15 75.6(3) . .
O5 Eu1 O15 77.1(3) 2_758 .
O16 Eu1 O15 51.9(3) . .
O9 Eu1 O4 148.4(3) 2_757 2_758
O17 Eu1 O4 75.3(3) . 2_758
O19 Eu1 O4 74.5(3) . 2_758
O3 Eu1 O4 124.3(3) . 2_758
O5 Eu1 O4 52.7(3) 2_758 2_758
O16 Eu1 O4 112.0(3) . 2_758
O15 Eu1 O4 69.0(3) . 2_758
O9 Eu1 O2 73.9(3) 2_757 .
O17 Eu1 O2 76.7(3) . .
O19 Eu1 O2 146.2(3) . .
O3 Eu1 O2 50.8(3) . .
O5 Eu1 O2 75.4(3) 2_758 .
O16 Eu1 O2 115.6(3) . .
O15 Eu1 O2 123.1(3) . .
O4 Eu1 O2 123.8(3) 2_758 .
O9 Eu1 C31 101.3(4) 2_757 .
O17 Eu1 C31 158.5(4) . .
O19 Eu1 C31 79.1(4) . .
O3 Eu1 C31 74.3(4) . .
O5 Eu1 C31 102.0(4) 2_758 .
O16 Eu1 C31 26.3(3) . .
O15 Eu1 C31 25.7(3) . .
O4 Eu1 C31 89.3(4) 2_758 .
O2 Eu1 C31 124.8(3) . .
O9 Eu1 C8 161.8(3) 2_757 2_758
O17 Eu1 C8 76.4(3) . 2_758
O19 Eu1 C8 100.6(4) . 2_758
O3 Eu1 C8 102.1(3) . 2_758
O5 Eu1 C8 26.5(3) 2_758 2_758
O16 Eu1 C8 122.6(3) . 2_758
O15 Eu1 C8 71.2(3) . 2_758
O4 Eu1 C8 26.1(3) 2_758 2_758
O2 Eu1 C8 99.9(3) . 2_758
C31 Eu1 C8 96.3(4) . 2_758
O9 Eu1 C7 78.2(3) 2_757 .
O17 Eu1 C7 102.6(3) . .
O19 Eu1 C7 155.5(4) . .
O3 Eu1 C7 24.9(3) . .
O5 Eu1 C7 77.4(3) 2_758 .
O16 Eu1 C7 93.1(3) . .
O15 Eu1 C7 99.6(3) . .
O4 Eu1 C7 130.0(3) 2_758 .
O2 Eu1 C7 26.0(3) . .
C31 Eu1 C7 98.8(4) . .
C8 Eu1 C7 103.9(4) 2_758 .
O18 Eu2 O8 89.4(3) 2_657 1_455
O18 Eu2 O20 72.7(3) 2_657 .
O8 Eu2 O20 78.1(4) 1_455 .
O18 Eu2 O13 150.5(3) 2_657 2_758
O8 Eu2 O13 74.5(3) 1_455 2_758
O20 Eu2 O13 125.7(3) . 2_758
O18 Eu2 O14 146.9(3) 2_657 2_758
O8 Eu2 O14 75.0(3) 1_455 2_758
O20 Eu2 O14 75.6(3) . 2_758
O13 Eu2 O14 52.5(3) 2_758 2_758
O18 Eu2 O7 128.3(3) 2_657 .
O8 Eu2 O7 141.5(3) 1_455 .
O20 Eu2 O7 103.4(4) . .
O13 Eu2 O7 74.0(3) 2_758 .
O14 Eu2 O7 68.5(3) 2_758 .
O18 Eu2 O11 73.1(3) 2_657 1_464
O8 Eu2 O11 74.3(3) 1_455 1_464
O20 Eu2 O11 135.7(4) . 1_464
O13 Eu2 O11 78.7(3) 2_758 1_464
O14 Eu2 O11 127.5(3) 2_758 1_464
O7 Eu2 O11 119.7(3) . 1_464
O18 Eu2 O6 76.9(3) 2_657 .
O8 Eu2 O6 159.9(3) 1_455 .
O20 Eu2 O6 83.8(4) . .
O13 Eu2 O6 124.0(3) 2_758 .
O14 Eu2 O6 108.9(3) 2_758 .
O7 Eu2 O6 51.7(3) . .
O11 Eu2 O6 114.5(3) 1_464 .
O18 Eu2 O12 88.6(3) 2_657 1_464
O8 Eu2 O12 123.0(3) 1_455 1_464
O20 Eu2 O12 152.2(3) . 1_464
O13 Eu2 O12 80.3(3) 2_758 1_464
O14 Eu2 O12 124.5(3) 2_758 1_464
O7 Eu2 O12 72.0(3) . 1_464
O11 Eu2 O12 50.9(3) 1_464 1_464
O6 Eu2 O12 71.8(3) . 1_464
O18 Eu2 C24 161.3(3) 2_657 2_758
O8 Eu2 C24 72.0(3) 1_455 2_758
O20 Eu2 C24 100.8(4) . 2_758
O13 Eu2 C24 25.9(3) 2_758 2_758
O14 Eu2 C24 26.6(3) 2_758 2_758
O7 Eu2 C24 69.9(3) . 2_758
O11 Eu2 C24 102.6(3) 1_464 2_758
O6 Eu2 C24 120.5(3) . 2_758
O12 Eu2 C24 103.0(3) 1_464 2_758
O18 Eu2 C15 102.4(3) 2_657 .
O8 Eu2 C15 164.2(3) 1_455 .
O20 Eu2 C15 95.2(4) . .
O13 Eu2 C15 98.8(3) 2_758 .
O14 Eu2 C15 89.5(3) 2_758 .
O7 Eu2 C15 26.0(3) . .
O11 Eu2 C15 119.0(3) 1_464 .
O6 Eu2 C15 25.8(3) . .
O12 Eu2 C15 68.5(3) 1_464 .
C24 Eu2 C15 95.6(4) 2_758 .
O18 Eu2 C23 79.1(3) 2_657 1_464
O8 Eu2 C23 100.0(4) 1_455 1_464
O20 Eu2 C23 151.7(4) . 1_464
O13 Eu2 C23 79.6(3) 2_758 1_464
O14 Eu2 C23 131.8(3) 2_758 1_464
O7 Eu2 C23 95.5(4) . 1_464
O11 Eu2 C23 26.4(3) 1_464 1_464
O6 Eu2 C23 91.8(3) . 1_464
O12 Eu2 C23 24.5(3) 1_464 1_464
C24 Eu2 C23 105.5(4) 2_758 1_464
C15 Eu2 C23 92.7(4) . 1_464
O2 K1 O3 120.7(3) 2_758 .
O2 K1 O24 95.9(4) 2_758 .
O3 K1 O24 134.7(4) . .
O2 K1 O21 157.5(10) 2_758 .
O3 K1 O21 79.7(12) . .
O24 K1 O21 71.8(15) . .
O2 K1 O5 65.4(3) 2_758 2_758
O3 K1 O5 67.8(3) . 2_758
O24 K1 O5 111.4(4) . 2_758
O21 K1 O5 136.3(8) . 2_758
O2 K1 O15 120.5(3) 2_758 .
O3 K1 O15 64.7(3) . .
O24 K1 O15 74.2(4) . .
O21 K1 O15 75.3(9) . .
O5 K1 O15 64.8(3) 2_758 .
O2 K1 O5 65.4(3) 2_758 .
O3 K1 O5 64.4(3) . .
O24 K1 O5 160.3(4) . .
O21 K1 O5 123.3(14) . .
O5 K1 O5 67.7(3) 2_758 .
O15 K1 O5 119.8(3) . .
O2 K1 C32 68.9(3) 2_758 2_758
O3 K1 C32 123.1(3) . 2_758
O24 K1 C32 93.2(4) . 2_758
O21 K1 C32 92.4(8) . 2_758
O5 K1 C32 129.6(3) 2_758 2_758
O15 K1 C32 164.5(3) . 2_758
O5 K1 C32 74.7(3) . 2_758
O2 K1 O18 64.7(2) 2_758 2_758
O3 K1 O18 144.5(3) . 2_758
O24 K1 O18 72.9(4) . 2_758
O21 K1 O18 93.2(8) . 2_758
O5 K1 O18 130.2(2) 2_758 2_758
O15 K1 O18 147.1(3) . 2_758
O5 K1 O18 92.4(2) . 2_758
C32 K1 O18 21.7(2) 2_758 2_758
O2 K1 Eu1 104.1(2) 2_758 .
O3 K1 Eu1 38.53(18) . .
O24 K1 Eu1 111.6(3) . .
O21 K1 Eu1 98.0(8) . .
O5 K1 Eu1 38.82(17) 2_758 .
O15 K1 Eu1 39.23(17) . .
O5 K1 Eu1 80.58(19) . .
C32 K1 Eu1 155.0(2) 2_758 .
O18 K1 Eu1 168.71(18) 2_758 .
O2 K1 Eu1 36.42(19) 2_758 2_758
O3 K1 Eu1 99.4(2) . 2_758
O24 K1 Eu1 125.3(3) . 2_758
O21 K1 Eu1 138.6(11) . 2_758
O5 K1 Eu1 77.2(2) 2_758 2_758
O15 K1 Eu1 141.93(19) . 2_758
O5 K1 Eu1 35.07(17) . 2_758
C32 K1 Eu1 53.1(2) 2_758 2_758
O18 K1 Eu1 63.57(16) 2_758 2_758
Eu1 K1 Eu1 106.61(8) . 2_758
O2 K1 K1 59.9(2) 2_758 2_758
O3 K1 K1 60.8(2) . 2_758
O24 K1 K1 142.8(4) . 2_758
O21 K1 K1 139.7(13) . 2_758
O5 K1 K1 35.0(2) 2_758 2_758
O15 K1 K1 93.40(19) . 2_758
O5 K1 K1 32.74(17) . 2_758
C32 K1 K1 102.1(2) 2_758 2_758
O18 K1 K1 113.78(19) 2_758 2_758
Eu1 K1 K1 56.17(6) . 2_758
Eu1 K1 K1 50.44(7) 2_758 2_758
O22 K2 O11 133.9(4) . 2_758
O22 K2 O12 101.4(4) . 1_464
O11 K2 O12 123.7(3) 2_758 1_464
O22 K2 O13 149.8(4) . 2_758
O11 K2 O13 65.7(3) 2_758 2_758
O12 K2 O13 70.3(3) 1_464 2_758
O22 K2 O7 88.2(4) . .
O11 K2 O7 119.3(3) 2_758 .
O12 K2 O7 62.0(3) 1_464 .
O13 K2 O7 62.1(3) 2_758 .
O22 K2 O13 134.9(4) . 1_464
O11 K2 O13 66.9(3) 2_758 1_464
O12 K2 O13 66.1(3) 1_464 1_464
O13 K2 O13 69.6(3) 2_758 1_464
O7 K2 O13 117.5(3) . 1_464
O22 K2 O8 94.3(3) . 2_767
O11 K2 O8 61.6(2) 2_758 2_767
O12 K2 O8 113.3(3) 1_464 2_767
O13 K2 O8 115.8(3) 2_758 2_767
O7 K2 O8 175.0(3) . 2_767
O13 K2 O8 57.9(2) 1_464 2_767
O22 K2 O23 87.0(4) . .
O11 K2 O23 57.8(3) 2_758 .
O12 K2 O23 152.8(3) 1_464 .
O13 K2 O23 89.5(3) 2_758 .
O7 K2 O23 92.8(3) . .
O13 K2 O23 124.6(3) 1_464 .
O8 K2 O23 91.6(3) 2_767 .
O22 K2 C16 74.1(4) . 2_767
O11 K2 C16 74.6(3) 2_758 2_767
O12 K2 C16 121.5(3) 1_464 2_767
O13 K2 C16 135.5(3) 2_758 2_767
O7 K2 C16 162.3(3) . 2_767
O13 K2 C16 77.1(3) 1_464 2_767
O8 K2 C16 20.8(2) 2_767 2_767
O23 K2 C16 85.7(3) . 2_767
O22 K2 C23 114.7(4) . 1_464
O11 K2 C23 107.7(3) 2_758 1_464
O12 K2 C23 18.5(3) 1_464 1_464
O13 K2 C23 65.6(3) 2_758 1_464
O7 K2 C23 76.7(3) . 1_464
O13 K2 C23 47.7(3) 1_464 1_464
O8 K2 C23 98.4(3) 2_767 1_464
O23 K2 C23 155.1(3) . 1_464
C16 K2 C23 111.1(3) 2_767 1_464
O22 K2 Eu2 119.4(3) . .
O11 K2 Eu2 102.84(19) 2_758 .
O12 K2 Eu2 39.45(18) 1_464 .
O13 K2 Eu2 37.45(18) 2_758 .
O7 K2 Eu2 38.25(19) . .
O13 K2 Eu2 79.37(17) 1_464 .
O8 K2 Eu2 137.28(19) 2_767 .
O23 K2 Eu2 114.1(3) . .
C16 K2 Eu2 155.4(2) 2_767 .
C23 K2 Eu2 45.5(2) 1_464 .
O22 K2 Eu2 129.6(3) . 2_667
O11 K2 Eu2 37.47(19) 2_758 2_667
O12 K2 Eu2 103.1(2) 1_464 2_667
O13 K2 Eu2 80.3(2) 2_758 2_667
O7 K2 Eu2 142.1(2) . 2_667
O13 K2 Eu2 37.03(17) 1_464 2_667
O8 K2 Eu2 35.51(15) 2_767 2_667
O23 K2 Eu2 90.6(3) . 2_667
C16 K2 Eu2 55.58(19) 2_767 2_667
C23 K2 Eu2 84.6(2) 1_464 2_667
Eu2 K2 Eu2 107.35(8) . 2_667
C1 O1 C9 121.2(9) . .
C7 O2 Eu1 90.4(7) . .
C7 O2 K1 120.6(8) . 2_758
Eu1 O2 K1 105.5(3) . 2_758
C7 O3 Eu1 98.1(8) . .
C7 O3 K1 119.0(8) . .
Eu1 O3 K1 97.2(3) . .
C8 O4 Eu1 91.9(8) . 2_758
C8 O5 Eu1 93.8(7) . 2_758
C8 O5 K1 115.8(8) . 2_758
Eu1 O5 K1 94.8(3) 2_758 2_758
C8 O5 K1 128.4(7) . .
Eu1 O5 K1 100.2(3) 2_758 .
K1 O5 K1 112.3(3) 2_758 .
C15 O6 Eu2 92.2(8) . .
C15 O7 Eu2 94.6(8) . .
C15 O7 K2 120.4(8) . .
Eu2 O7 K2 94.5(3) . .
C16 O8 Eu2 156.5(8) . 1_655
C16 O8 K2 99.0(7) . 2_767
Eu2 O8 K2 96.4(3) 1_655 2_767
C16 O9 Eu1 149.4(8) . 2_757
C25 O10 C17 120.6(9) . .
C23 O11 Eu2 94.7(8) . 1_646
C23 O11 K2 121.6(8) . 2_758
Eu2 O11 K2 101.7(3) 1_646 2_758
C23 O12 Eu2 95.4(8) . 1_646
C23 O12 K2 115.0(9) . 1_646
Eu2 O12 K2 96.3(3) 1_646 1_646
C24 O13 Eu2 94.8(8) . 2_758
C24 O13 K2 119.9(8) . 2_758
Eu2 O13 K2 98.4(3) 2_758 2_758
C24 O13 K2 126.3(8) . 1_646
Eu2 O13 K2 95.7(3) 2_758 1_646
K2 O13 K2 110.4(3) 2_758 1_646
C24 O14 Eu2 93.1(8) . 2_758
C31 O15 Eu1 94.0(8) . .
C31 O15 K1 123.2(9) . .
Eu1 O15 K1 93.0(3) . .
C31 O16 Eu1 93.4(7) . .
C32 O17 Eu1 148.7(9) . .
C32 O18 Eu2 143.4(8) . 2_657
C32 O18 K1 76.4(7) . 2_758
Eu2 O18 K1 135.2(3) 2_657 2_758
O21 O21 K1 155(7) 2_858 .
C2 C1 O1 117.9(11) . .
C2 C1 C6 121.9(12) . .
O1 C1 C6 120.1(12) . .
C1 C2 C3 119.6(12) . .
C1 C2 H2A 120.2 . .
C3 C2 H2A 120.2 . .
C4 C3 C2 121.2(12) . .
C4 C3 C7 124.6(12) . .
C2 C3 C7 114.2(11) . .
C3 C4 C5 119.3(11) . .
C3 C4 C8 122.7(11) . .
C5 C4 C8 117.9(11) . .
C4 C5 C6 121.0(11) . .
C4 C5 H5A 119.5 . .
C6 C5 H5A 119.5 . .
C1 C6 C5 116.9(12) . .
C1 C6 H6A 121.6 . .
C5 C6 H6A 121.6 . .
O3 C7 O2 120.2(12) . .
O3 C7 C3 120.0(11) . .
O2 C7 C3 119.6(11) . .
O3 C7 Eu1 57.0(7) . .
O2 C7 Eu1 63.6(7) . .
C3 C7 Eu1 168.9(9) . .
O4 C8 O5 121.6(12) . .
O4 C8 C4 120.4(11) . .
O5 C8 C4 117.9(11) . .
O4 C8 Eu1 62.0(7) . 2_758
O5 C8 Eu1 59.7(6) . 2_758
C4 C8 Eu1 176.3(9) . 2_758
C14 C9 C10 121.1(12) . .
C14 C9 O1 117.1(11) . .
C10 C9 O1 121.8(10) . .
C9 C10 C11 119.9(11) . .
C9 C10 H10A 120.1 . .
C11 C10 H10A 120.1 . .
C10 C11 C12 120.0(11) . .
C10 C11 C15 120.1(11) . .
C12 C11 C15 119.8(12) . .
C13 C12 C11 118.7(12) . .
C13 C12 H12A 120.7 . .
C11 C12 H12A 120.7 . .
C12 C13 C14 120.8(11) . .
C12 C13 C16 120.0(11) . .
C14 C13 C16 119.3(11) . .
C9 C14 C13 119.4(12) . .
C9 C14 H14A 120.3 . .
C13 C14 H14A 120.3 . .
O6 C15 O7 121.2(11) . .
O6 C15 C11 120.4(11) . .
O7 C15 C11 118.3(11) . .
O6 C15 Eu2 61.9(6) . .
O7 C15 Eu2 59.5(6) . .
C11 C15 Eu2 170.6(8) . .
O8 C16 O9 124.1(11) . .
O8 C16 C13 118.0(11) . .
O9 C16 C13 117.9(10) . .
O8 C16 K2 60.3(6) . 2_767
O9 C16 K2 98.4(7) . 2_767
C13 C16 K2 109.6(7) . 2_767
C18 C17 O10 116.6(11) . .
C18 C17 C22 122.4(11) . .
O10 C17 C22 121.0(11) . .
C17 C18 C19 119.4(11) . .
C17 C18 H18A 120.3 . .
C19 C18 H18A 120.3 . .
C18 C19 C20 120.3(12) . .
C18 C19 C23 114.8(11) . .
C20 C19 C23 124.9(12) . .
C21 C20 C19 118.3(12) . .
C21 C20 C24 120.6(11) . .
C19 C20 C24 120.9(12) . .
C20 C21 C22 122.7(11) . .
C20 C21 H21B 118.7 . .
C22 C21 H21B 118.7 . .
C21 C22 C17 116.8(11) . .
C21 C22 H22A 121.6 . .
C17 C22 H22A 121.6 . .
O12 C23 O11 118.7(12) . .
O12 C23 C19 123.4(12) . .
O11 C23 C19 117.7(12) . .
O12 C23 Eu2 60.0(7) . 1_646
O11 C23 Eu2 58.9(6) . 1_646
C19 C23 Eu2 170.8(10) . 1_646
O12 C23 K2 46.5(7) . 1_646
O11 C23 K2 112.4(8) . 1_646
C19 C23 K2 112.6(8) . 1_646
Eu2 C23 K2 76.2(3) 1_646 1_646
O13 C24 O14 119.4(12) . .
O13 C24 C20 120.9(12) . .
O14 C24 C20 119.7(12) . .
O13 C24 Eu2 59.2(7) . 2_758
O14 C24 Eu2 60.3(7) . 2_758
C20 C24 Eu2 176.5(9) . 2_758
O10 C25 C26 124.0(11) . .
O10 C25 C30 116.2(11) . .
C26 C25 C30 119.7(11) . .
C25 C26 C27 120.5(11) . .
C25 C26 H26A 119.7 . .
C27 C26 H26A 119.7 . .
C28 C27 C26 119.9(11) . .
C28 C27 C31 120.8(12) . .
C26 C27 C31 119.3(11) . .
C29 C28 C27 120.0(11) . .
C29 C28 H28A 120.0 . .
C27 C28 H28A 120.0 . .
C28 C29 C30 120.5(11) . .
C28 C29 C32 120.7(10) . 1_655
C30 C29 C32 118.8(10) . 1_655
C29 C30 C25 119.3(11) . .
C29 C30 H30A 120.4 . .
C25 C30 H30A 120.4 . .
O15 C31 O16 120.3(11) . .
O15 C31 C27 123.0(12) . .
O16 C31 C27 116.8(11) . .
O15 C31 Eu1 60.4(6) . .
O16 C31 Eu1 60.3(6) . .
C27 C31 Eu1 173.7(9) . .
O18 C32 O17 124.3(11) . .
O18 C32 C29 117.6(10) . 1_455
O17 C32 C29 118.1(10) . 1_455
O18 C32 K1 81.8(7) . 2_758
O17 C32 K1 95.8(7) . 2_758
C29 C32 K1 94.8(7) 1_455 2_758

loop_
_geom_bond_atom_site_label_1
_geom_bond_atom_site_label_2
_geom_bond_distance
_geom_bond_site_symmetry_2
Eu1 O9 2.298(9) 2_757
Eu1 O17 2.331(9) .
Eu1 O19 2.423(9) .
Eu1 O3 2.485(9) .
Eu1 O5 2.490(9) 2_758
Eu1 O16 2.503(9) .
Eu1 O15 2.507(9) .
Eu1 O4 2.541(9) 2_758
Eu1 O2 2.627(9) .
Eu1 C31 2.877(12) .
Eu1 C8 2.878(13) 2_758
Eu1 C7 2.934(13) .
Eu2 O18 2.345(8) 2_657
Eu2 O8 2.380(8) 1_455
Eu2 O20 2.452(9) .
Eu2 O13 2.465(8) 2_758
Eu2 O14 2.486(8) 2_758
Eu2 O7 2.490(10) .
Eu2 O11 2.530(9) 1_464
Eu2 O6 2.544(9) .
Eu2 O12 2.564(8) 1_464
Eu2 C24 2.858(14) 2_758
Eu2 C15 2.881(12) .
Eu2 C23 2.946(13) 1_464
K1 O2 2.728(9) 2_758
K1 O3 2.783(10) .
K1 O24 2.795(15) .
K1 O21 2.80(4) .
K1 O5 2.875(10) 2_758
K1 O15 2.934(10) .
K1 O5 3.049(11) .
K1 C32 3.221(12) 2_758
K1 O18 3.279(9) 2_758
K1 Eu1 4.264(4) 2_758
K1 K1 4.919(7) 2_758
K2 O22 2.683(13) .
K2 O11 2.718(9) 2_758
K2 O12 2.812(11) 1_464
K2 O13 2.822(8) 2_758
K2 O7 2.955(11) .
K2 O13 3.009(10) 1_464
K2 O8 3.051(10) 2_767
K2 O23 3.060(17) .
K2 C16 3.470(12) 2_767
K2 C23 3.513(15) 1_464
K2 Eu2 4.073(4) 2_667
O1 C1 1.376(14) .
O1 C9 1.391(15) .
O2 C7 1.286(14) .
O2 K1 2.728(9) 2_758
O3 C7 1.246(15) .
O4 C8 1.268(15) .
O4 Eu1 2.541(9) 2_758
O5 C8 1.289(15) .
O5 Eu1 2.490(8) 2_758
O5 K1 2.875(10) 2_758
O6 C15 1.256(15) .
O7 C15 1.265(15) .
O8 C16 1.245(13) .
O8 Eu2 2.380(8) 1_655
O8 K2 3.051(10) 2_767
O9 C16 1.248(15) .
O9 Eu1 2.298(9) 2_757
O10 C25 1.364(15) .
O10 C17 1.398(14) .
O11 C23 1.314(15) .
O11 Eu2 2.530(9) 1_646
O11 K2 2.718(9) 2_758
O12 C23 1.228(16) .
O12 Eu2 2.564(8) 1_646
O12 K2 2.812(11) 1_646
O13 C24 1.254(15) .
O13 Eu2 2.464(8) 2_758
O13 K2 2.822(8) 2_758
O13 K2 3.009(10) 1_646
O14 C24 1.283(15) .
O14 Eu2 2.486(8) 2_758
O15 C31 1.249(15) .
O16 C31 1.277(16) .
O17 C32 1.264(14) .
O18 C32 1.227(14) .
O18 Eu2 2.345(8) 2_657
O18 K1 3.279(9) 2_758
O21 O21 1.20(8) 2_858
C1 C2 1.366(18) .
C1 C6 1.400(17) .
C2 C3 1.389(17) .
C2 H2A 0.9300 .
C3 C4 1.358(17) .
C3 C7 1.510(17) .
C4 C5 1.396(17) .
C4 C8 1.499(16) .
C5 C6 1.416(18) .
C5 H5A 0.9300 .
C6 H6A 0.9300 .
C8 Eu1 2.878(13) 2_758
C9 C14 1.355(17) .
C9 C10 1.385(16) .
C10 C11 1.392(18) .
C10 H10A 0.9300 .
C11 C12 1.404(16) .
C11 C15 1.512(16) .
C12 C13 1.385(16) .
C12 H12A 0.9300 .
C13 C14 1.409(19) .
C13 C16 1.505(16) .
C14 H14A 0.9300 .
C16 K2 3.470(11) 2_767
C17 C18 1.369(17) .
C17 C22 1.408(18) .
C18 C19 1.389(17) .
C18 H18A 0.9300 .
C19 C20 1.410(18) .
C19 C23 1.492(18) .
C20 C21 1.385(18) .
C20 C24 1.462(17) .
C21 C22 1.390(17) .
C21 H21B 0.9300 .
C22 H22A 0.9300 .
C23 Eu2 2.946(13) 1_646
C23 K2 3.513(15) 1_646
C24 Eu2 2.858(14) 2_758
C25 C26 1.383(17) .
C25 C30 1.405(16) .
C26 C27 1.389(18) .
C26 H26A 0.9300 .
C27 C28 1.385(17) .
C27 C31 1.501(16) .
C28 C29 1.385(16) .
C28 H28A 0.9300 .
C29 C30 1.393(17) .
C29 C32 1.506(16) 1_655
C30 H30A 0.9300 .
C32 C29 1.506(16) 1_455
C32 K1 3.221(12) 2_758
